data_1559029
loop_
_publ_author_name
'Donnelly, Liam J.'
'Parsons, Simon'
'Morrison, Carole A.'
'Thomas, Stephen P.'
'Love, Jason B.'

_publ_section_title
;
 Synthesis and structures of anionic rhenium polyhydride complexes of
 boron--hydride ligands and their application in catalysis
;
_journal_name_full 'Chemical Science'
_journal_paper_doi 10.1039/D0SC03458D
_journal_year 2020
_chemical_formula_moiety 'C18 H43 B3 O6 Re, C16 H34 K O8'
_chemical_formula_sum 'C34 H77 B3 K O14 Re'
_chemical_formula_weight 967.68
_chemical_name_systematic '[ReH7(Bpin)3][K(18c6)(DME)]'
_space_group_crystal_system monoclinic
_space_group_IT_number 15
_space_group_name_Hall '-C 2yc'
_space_group_name_H-M_alt 'C 1 2/c 1'
_atom_sites_solution_hydrogens mixed
_atom_sites_solution_primary dual
_audit_creation_date 2020-01-08
_audit_creation_method
;
Olex2 1.3
(compiled Nov 21 2019 18:26:39 for OlexSys, GUI svn.r6003)

_shelx_SHELXL_version_number       '2018/3'

olomanov, O.V., Bourhis, L.J., Gildea, R.J, Howard, J.A.K. & Puschmann, H.
 (2009), J. Appl. Cryst. 42, 339-341.
Sheldrick, G.M. (2015). Acta Cryst. A71, 3-8.
Sheldrick, G.M. (2015). Acta Cryst. C71, 3-8.

_publ_contact_author_address      'University of Edinburgh, Joseph Black Building, David Brewster Road, Edinburgh, EH9 3FJ' 
_publ_contact_author_email        'jason.love@ed.ac.uk, Stephen.Thomas@ed.ac.uk'
_publ_contact_author_name         'Liam J. Donnelly, Simon Parsons, Gary S. Nichol, Stephen P. Thomas* and Jason B. Love*'
_publ_contact_author_fax          ?
_publ_contact_author_phone        ?
_publ_requested_journal           ?
_publ_section_title               'Synthesis and Structures of Anionic Rhenium Boryl Polyhydrides and their Catalysis'
_publ_section_abstract            'The anionic rhenium boryl hydride complex, [ReH7(Bpin)3]-, has been synthesized by exhaustive deoxygenation of perrhenate (ReO4-) with HBpin. X-ray diffraction, NMR and IR spectroscopy analysis supports its structure as a polyhydridic Re centre with trigonal planar geometry with respect to the boryl ligands. This complex was applied in the catalytic hydroboration N-heteroaromatic substrates using [NR4][ReO4] as a precatalyst and in the stoichiometric C-H borylation of arenes. The reactivity of  [ReH7(Bpin)3]- was further explored through reactions with 9-BBN or PPh3 to produce the corresponding derivatized complexes. This work represent the first example for the synthesis of Re compounds bearing boron-centred ligands in the Re(III), Re(V) and Re(VII) oxidation states.'

;
_audit_update_record
;
2020-01-21 deposited with the CCDC.	2020-09-02 downloaded from the CCDC.
;
_cell_angle_alpha 90
_cell_angle_beta 91.810(3)
_cell_angle_gamma 90
_cell_formula_units_Z 4
_cell_length_a 13.7160(14)
_cell_length_b 23.102(2)
_cell_length_c 14.7725(15)
_cell_measurement_reflns_used 9443
_cell_measurement_temperature 100.0
_cell_measurement_theta_max 25.07
_cell_measurement_theta_min 2.24
_cell_volume 4678.6(8)
_computing_molecular_graphics 'Olex2 1.3 (Dolomanov et al., 2009)'
_computing_publication_material 'Olex2 1.3 (Dolomanov et al., 2009)'
_computing_structure_refinement 'SHELXL 2018/3 (Sheldrick, 2015)'
_computing_structure_solution 'SHELXT  (Sheldrick, 2015)'
_diffrn_ambient_temperature 100.0
_diffrn_measured_fraction_theta_full 0.990
_diffrn_measured_fraction_theta_max 0.812
_diffrn_measurement_device_type 'Bruker D8 VENTURE'
_diffrn_measurement_method '\f and \w scans'
_diffrn_radiation_type MoK\a
_diffrn_radiation_wavelength 0.71073
_diffrn_reflns_av_unetI/netI 0.0465
_diffrn_reflns_Laue_measured_fraction_full 0.990
_diffrn_reflns_Laue_measured_fraction_max 0.812
_diffrn_reflns_limit_h_max 18
_diffrn_reflns_limit_h_min -18
_diffrn_reflns_limit_k_max 28
_diffrn_reflns_limit_k_min 0
_diffrn_reflns_limit_l_max 17
_diffrn_reflns_limit_l_min 0
_diffrn_reflns_number 9312
_diffrn_reflns_point_group_measured_fraction_full 0.990
_diffrn_reflns_point_group_measured_fraction_max 0.812
_diffrn_reflns_theta_full 25.242
_diffrn_reflns_theta_max 28.489
_diffrn_reflns_theta_min 2.239
_diffrn_standards_number 0
_exptl_absorpt_coefficient_mu 2.741
_exptl_absorpt_correction_T_max 0.429594
_exptl_absorpt_correction_T_min 0.322402
_exptl_absorpt_correction_type analytical
_exptl_absorpt_process_details
;
 TWINABS-2012/1 (Bruker,2012) was used for absorption correction.

Final HKLF 4 output contains 316995 reflections, Rint = 0.0922
 (96379 with I > 3sig(I), Rint = 0.0563)
;
_exptl_crystal_colour colourless
_exptl_crystal_colour_primary colourless
_exptl_crystal_density_diffrn 1.374
_exptl_crystal_description needle
_exptl_crystal_F_000 2008
_exptl_crystal_size_max 0.578
_exptl_crystal_size_mid 0.059
_exptl_crystal_size_min 0.053
_refine_diff_density_max 1.332
_refine_diff_density_min -2.414
_refine_diff_density_rms 0.145
_refine_ls_extinction_method none
_refine_ls_goodness_of_fit_ref 1.149
_refine_ls_hydrogen_treatment constr
_refine_ls_matrix_type full
_refine_ls_number_parameters 235
_refine_ls_number_reflns 9312
_refine_ls_number_restraints 4
_refine_ls_restrained_S_all 1.151
_refine_ls_R_factor_all 0.0764
_refine_ls_R_factor_gt 0.0632
_refine_ls_shift/su_max 0.000
_refine_ls_shift/su_mean 0.000
_refine_ls_structure_factor_coef Fsqd
_refine_ls_weighting_details 'w=1/[\s^2^(Fo^2^)+100.0126P] where P=(Fo^2^+2Fc^2^)/3'
_refine_ls_weighting_scheme calc
_refine_ls_wR_factor_gt 0.1256
_refine_ls_wR_factor_ref 0.1304
_reflns_Friedel_coverage 0.000
_reflns_number_gt 8605
_reflns_number_total 9312
_reflns_threshold_expression 'I > 2\s(I)'
_cod_data_source_file d0sc03458d2.cif
_cod_data_source_block twin4_hatomsmoved
_cod_database_code 1559029
_shelx_space_group_comment
;
The symmetry employed for this shelxl refinement is uniquely defined
by the following loop, which should always be used as a source of
symmetry information in preference to the above space-group names.
They are only intended as comments.
;
_shelx_estimated_absorpt_t_max 0.868
_shelx_estimated_absorpt_t_min 0.300
_olex2_submission_special_instructions 'No special instructions were received'

loop_
_space_group_symop_operation_xyz
'x, y, z'
'-x, y, -z+1/2'
'x+1/2, y+1/2, z'
'-x+1/2, y+1/2, -z+1/2'
'-x, -y, -z'
'x, -y, z-1/2'
'-x+1/2, -y+1/2, -z'
'x+1/2, -y+1/2, z-1/2'

loop_
_atom_site_label
_atom_site_type_symbol
_atom_site_fract_x
_atom_site_fract_y
_atom_site_fract_z
_atom_site_U_iso_or_equiv
_atom_site_adp_type
_atom_site_occupancy
_atom_site_site_symmetry_order
_atom_site_calc_flag
_atom_site_refinement_flags_posn
_atom_site_refinement_flags_adp
_atom_site_refinement_flags_occupancy
_atom_site_disorder_assembly
_atom_site_disorder_group
Re1 Re 0.500000 0.681570 0.250000 0.028 Uani 1 2 d DS T P . .
H2 H 0.575350 0.729130 0.205610 0.034 Uiso 1 1 d . U . . .
H H 0.500000 0.624440 0.250000 0.034 Uiso 1 2 d S U P . .
O7 O 0.5585(5) 0.8092(3) 0.3068(5) 0.0306(15) Uani 1 1 d . . . . .
O6 O 0.3514(5) 0.5871(3) 0.1754(5) 0.0330(17) Uani 1 1 d . . . . .
O5 O 0.2900(5) 0.6501(3) 0.2841(7) 0.049(2) Uani 1 1 d . . . . .
C15 C 0.5262(8) 0.8690(4) 0.2995(7) 0.029(2) Uani 1 1 d . . . . .
C16 C 0.4644(9) 0.8799(5) 0.3863(8) 0.037(3) Uani 1 1 d . . . . .
H16A H 0.439578 0.919643 0.385394 0.056 Uiso 1 1 calc R U . . .
H16B H 0.505751 0.873958 0.440815 0.056 Uiso 1 1 calc R U . . .
H16C H 0.409449 0.852731 0.386544 0.056 Uiso 1 1 calc R U . . .
C17 C 0.6070(10) 0.9091(5) 0.3059(9) 0.047(3) Uani 1 1 d . . . . .
H17A H 0.659791 0.895301 0.268337 0.070 Uiso 1 1 calc R U . . .
H17B H 0.630504 0.911794 0.369123 0.070 Uiso 1 1 calc R U . . .
H17C H 0.585331 0.947306 0.284767 0.070 Uiso 1 1 calc R U . . .
C11 C 0.2382(10) 0.5623(6) 0.3528(9) 0.049(3) Uani 1 1 d . . . . .
H11A H 0.303326 0.544832 0.352855 0.074 Uiso 1 1 calc R U . . .
H11B H 0.188705 0.531712 0.349606 0.074 Uiso 1 1 calc R U . . .
H11C H 0.230976 0.584742 0.408457 0.074 Uiso 1 1 calc R U . . .
C13 C 0.2353(9) 0.5136(5) 0.1563(8) 0.045(3) Uani 1 1 d . . . . .
H13A H 0.266743 0.500332 0.101387 0.067 Uiso 1 1 calc R U . . .
H13B H 0.164722 0.507337 0.149892 0.067 Uiso 1 1 calc R U . . .
H13C H 0.261203 0.491701 0.208589 0.067 Uiso 1 1 calc R U . . .
C9 C 0.2246(8) 0.6037(5) 0.2677(10) 0.047(3) Uani 1 1 d . . . . .
C10 C 0.2556(8) 0.5772(5) 0.1703(9) 0.039(3) Uani 1 1 d . . . . .
C12 C 0.1306(8) 0.6287(6) 0.2691(14) 0.076(5) Uani 1 1 d . . . . .
H12A H 0.118844 0.643610 0.329900 0.115 Uiso 1 1 calc R U . . .
H12B H 0.081521 0.599209 0.253211 0.115 Uiso 1 1 calc R U . . .
H12C H 0.126090 0.660435 0.225240 0.115 Uiso 1 1 calc R U . . .
C14 C 0.2171(10) 0.6115(6) 0.0829(11) 0.069(4) Uani 1 1 d . . . . .
H14A H 0.230006 0.652924 0.090964 0.104 Uiso 1 1 calc R U . . .
H14B H 0.146775 0.605231 0.074142 0.104 Uiso 1 1 calc R U . . .
H14C H 0.250862 0.597429 0.029694 0.104 Uiso 1 1 calc R U . . .
B1 B 0.369080 0.635470 0.234200 0.025 Uani 1 1 d D . . . .
HA H 0.430500 0.632730 0.302540 0.029 Uiso 1 1 d D U . . .
HB H 0.400560 0.676060 0.176380 0.029 Uiso 1 1 d D U . . .
B2 B 0.500000 0.7754(6) 0.250000 0.023(3) Uani 1 2 d S T P . .
K1 K 0.000000 0.83502(11) 0.250000 0.0228(5) Uani 1 2 d S T P . .
O3 O 0.1836(5) 0.8363(3) 0.3137(5) 0.0269(15) Uani 1 1 d . . . . .
O1 O -0.0431(4) 0.7977(3) 0.0649(4) 0.0289(15) Uani 1 1 d . . . . .
O2 O 0.1268(5) 0.7706(3) 0.1485(5) 0.0295(15) Uani 1 1 d . . . . .
O4 O 0.0092(8) 0.9364(3) 0.1463(6) 0.059(3) Uani 1 1 d . . . . .
C6 C 0.2333(7) 0.7881(5) 0.2777(7) 0.031(2) Uani 1 1 d . . . . .
H6A H 0.208097 0.751989 0.304511 0.037 Uiso 1 1 calc R U . . .
H6B H 0.303723 0.790945 0.293987 0.037 Uiso 1 1 calc R U . . .
C4 C 0.1067(7) 0.7650(5) 0.0465(7) 0.030(2) Uani 1 1 d . . . . .
H4A H 0.120498 0.802214 0.016042 0.036 Uiso 1 1 calc R U . . .
H4B H 0.149094 0.734835 0.020987 0.036 Uiso 1 1 calc R U . . .
C2 C -0.1358(7) 0.7940(5) 0.0327(7) 0.035(2) Uani 1 1 d . . . . .
H2A H -0.164275 0.755649 0.046006 0.042 Uiso 1 1 calc R U . . .
H2B H -0.139726 0.800682 -0.033495 0.042 Uiso 1 1 calc R U . . .
C1 C -0.1869(7) 0.8411(5) 0.0825(7) 0.034(2) Uani 1 1 d . . . . .
H1A H -0.256086 0.841824 0.061331 0.040 Uiso 1 1 calc R U . . .
H1B H -0.157639 0.878671 0.065743 0.040 Uiso 1 1 calc R U . . .
C5 C 0.2190(7) 0.7854(5) 0.1698(7) 0.032(2) Uani 1 1 d . . . . .
H5A H 0.233692 0.823707 0.143351 0.039 Uiso 1 1 calc R U . . .
H5B H 0.264288 0.756669 0.144734 0.039 Uiso 1 1 calc R U . . .
C3 C 0.0093(7) 0.7502(4) 0.0327(7) 0.030(2) Uani 1 1 d . . . . .
H3A H -0.006343 0.714664 0.066686 0.036 Uiso 1 1 calc R U . . .
H3B H -0.005979 0.743642 -0.032437 0.036 Uiso 1 1 calc R U . . .
C8 C 0.0243(10) 0.9841(5) 0.2060(9) 0.048(3) Uani 1 1 d . . . . .
H8A H 0.003714 1.019528 0.173066 0.058 Uiso 1 1 calc R U . . .
H8B H 0.095409 0.987414 0.218763 0.058 Uiso 1 1 calc R U . . .
C7 C 0.0614(11) 0.9332(6) 0.0638(9) 0.053(4) Uani 1 1 d . . . . .
H7A H 0.126889 0.917776 0.076621 0.079 Uiso 1 1 calc R U . . .
H7B H 0.066481 0.972040 0.037547 0.079 Uiso 1 1 calc R U . . .
H7C H 0.026345 0.907747 0.020911 0.079 Uiso 1 1 calc R U . . .

loop_
_atom_site_aniso_label
_atom_site_aniso_U_11
_atom_site_aniso_U_22
_atom_site_aniso_U_33
_atom_site_aniso_U_23
_atom_site_aniso_U_13
_atom_site_aniso_U_12
Re1 0.030 0.020 0.035 0.000 0.015 0.000
O7 0.025(3) 0.021(3) 0.045(4) 0.007(3) -0.004(3) -0.003(3)
O6 0.029(4) 0.026(3) 0.043(5) 0.000(3) -0.006(3) -0.010(3)
O5 0.016(4) 0.037(4) 0.093(7) -0.026(4) 0.004(4) -0.007(3)
C15 0.040(6) 0.023(5) 0.022(6) 0.000(4) -0.005(5) -0.002(4)
C16 0.048(7) 0.031(5) 0.033(6) 0.001(5) 0.001(5) -0.004(5)
C17 0.062(8) 0.035(6) 0.043(7) 0.006(5) 0.000(6) -0.015(5)
C11 0.046(7) 0.057(8) 0.044(8) -0.014(6) 0.001(6) -0.004(6)
C13 0.048(7) 0.046(6) 0.040(7) 0.001(5) -0.008(5) -0.025(6)
C9 0.019(5) 0.032(5) 0.090(9) -0.001(6) -0.006(6) -0.005(4)
C10 0.023(5) 0.036(6) 0.058(8) 0.006(5) -0.007(5) -0.012(4)
C12 0.016(5) 0.056(8) 0.158(17) 0.005(10) 0.010(8) -0.006(5)
C14 0.034(7) 0.074(9) 0.097(12) 0.030(8) -0.030(7) -0.018(6)
B1 0.013 0.017 0.043 -0.012 -0.012 0.003
B2 0.017(6) 0.019(6) 0.032(9) 0.000 0.000(6) 0.000
K1 0.0250(13) 0.0226(13) 0.0210(12) 0.000 0.0057(12) 0.000
O3 0.022(3) 0.030(3) 0.029(4) -0.006(3) 0.008(3) 0.001(2)
O1 0.022(3) 0.035(3) 0.030(4) -0.007(3) 0.005(3) 0.001(3)
O2 0.026(3) 0.042(4) 0.020(4) -0.005(3) 0.005(3) 0.001(3)
O4 0.092(7) 0.033(4) 0.054(6) -0.004(4) 0.030(5) -0.008(4)
C6 0.023(5) 0.041(6) 0.028(6) -0.007(5) 0.003(4) 0.004(4)
C4 0.028(5) 0.041(5) 0.021(5) -0.003(4) 0.009(4) 0.007(4)
C2 0.021(5) 0.061(7) 0.025(6) -0.004(5) 0.004(4) -0.002(4)
C1 0.022(5) 0.054(6) 0.025(6) 0.008(5) 0.001(4) 0.001(4)
C5 0.015(4) 0.055(7) 0.027(6) -0.005(5) 0.005(4) 0.009(4)
C3 0.032(5) 0.031(5) 0.028(5) 0.001(4) 0.008(4) 0.004(4)
C8 0.066(8) 0.025(5) 0.053(8) 0.004(5) 0.002(6) -0.005(5)
C7 0.068(9) 0.045(7) 0.047(8) 0.000(6) 0.028(7) -0.008(6)

loop_
_atom_type_symbol
_atom_type_description
_atom_type_scat_dispersion_real
_atom_type_scat_dispersion_imag
_atom_type_scat_source
C C 0.0033 0.0016 'International Tables Vol C Tables 4.2.6.8 and 6.1.1.4'
H H 0.0000 0.0000 'International Tables Vol C Tables 4.2.6.8 and 6.1.1.4'
B B 0.0013 0.0007 'International Tables Vol C Tables 4.2.6.8 and 6.1.1.4'
O O 0.0106 0.0060 'International Tables Vol C Tables 4.2.6.8 and 6.1.1.4'
K K 0.2009 0.2494 'International Tables Vol C Tables 4.2.6.8 and 6.1.1.4'
Re Re -1.0185 7.2310 'International Tables Vol C Tables 4.2.6.8 and 6.1.1.4'

loop_
_exptl_crystal_face_index_h
_exptl_crystal_face_index_k
_exptl_crystal_face_index_l
_exptl_crystal_face_perp_dist
1.00 0.00 0.00 0.2810
-1.00 0.00 0.00 0.2880
0.00 -1.00 1.00 0.0250
0.00 1.00 -1.00 0.0150
0.00 1.00 1.00 0.0260
0.00 -1.00 -1.00 0.0240
0.00 -1.00 0.00 0.0270
0.00 1.00 0.00 0.0230

loop_
_geom_angle_atom_site_label_1
_geom_angle_atom_site_label_2
_geom_angle_atom_site_label_3
_geom_angle
_geom_angle_site_symmetry_1
_geom_angle_site_symmetry_3
_geom_angle_publ_flag
H2 Re1 H 131.5 . . ?
H2 Re1 HA 175.1 . . ?
H2 Re1 HB 106.9 . . ?
H Re1 HA 47.9 . . ?
H Re1 HB 85.8 . . ?
B1 Re1 H2 80.7 2_655 . ?
B1 Re1 H2 146.7 . . ?
B1 Re1 H 59.4 . . ?
B1 Re1 H 59.4 2_655 . ?
B1 Re1 B1 118.9 . 2_655 ?
B1 Re1 HA 38.2 . . ?
B1 Re1 HA 96.0 2_655 . ?
B1 Re1 HB 133.8 2_655 . ?
B1 Re1 HB 39.9 . . ?
HA Re1 HB 78.0 . . ?
B2 O7 C15 108.8(8) . . ?
C10 O6 B1 108.3(7) . . ?
B1 O5 C9 103.2(7) . . ?
O7 C15 C15 101.2(5) . 2_655 ?
O7 C15 C16 105.2(8) . . ?
C16 C15 C15 120.1(11) . 2_655 ?
C17 C15 O7 111.9(9) . . ?
C17 C15 C15 112.3(9) . 2_655 ?
C17 C15 C16 105.9(9) . . ?
C15 C16 H16A 109.5 . . ?
C15 C16 H16B 109.5 . . ?
C15 C16 H16C 109.5 . . ?
H16A C16 H16B 109.5 . . ?
H16A C16 H16C 109.5 . . ?
H16B C16 H16C 109.5 . . ?
C15 C17 H17A 109.5 . . ?
C15 C17 H17B 109.5 . . ?
C15 C17 H17C 109.5 . . ?
H17A C17 H17B 109.5 . . ?
H17A C17 H17C 109.5 . . ?
H17B C17 H17C 109.5 . . ?
H11A C11 H11B 109.5 . . ?
H11A C11 H11C 109.5 . . ?
H11B C11 H11C 109.5 . . ?
C9 C11 H11A 109.5 . . ?
C9 C11 H11B 109.5 . . ?
C9 C11 H11C 109.5 . . ?
H13A C13 H13B 109.5 . . ?
H13A C13 H13C 109.5 . . ?
H13B C13 H13C 109.5 . . ?
C10 C13 H13A 109.5 . . ?
C10 C13 H13B 109.5 . . ?
C10 C13 H13C 109.5 . . ?
O5 C9 C11 105.3(11) . . ?
O5 C9 C10 104.7(9) . . ?
O5 C9 C12 105.2(9) . . ?
C11 C9 C10 116.4(9) . . ?
C12 C9 C11 108.6(12) . . ?
C12 C9 C10 115.4(13) . . ?
O6 C10 C13 110.6(10) . . ?
O6 C10 C9 99.8(9) . . ?
O6 C10 C14 105.1(9) . . ?
C13 C10 C9 115.8(10) . . ?
C13 C10 C14 108.6(11) . . ?
C14 C10 C9 116.1(10) . . ?
C9 C12 H12A 109.5 . . ?
C9 C12 H12B 109.5 . . ?
C9 C12 H12C 109.5 . . ?
H12A C12 H12B 109.5 . . ?
H12A C12 H12C 109.5 . . ?
H12B C12 H12C 109.5 . . ?
C10 C14 H14A 109.5 . . ?
C10 C14 H14B 109.5 . . ?
C10 C14 H14C 109.5 . . ?
H14A C14 H14B 109.5 . . ?
H14A C14 H14C 109.5 . . ?
H14B C14 H14C 109.5 . . ?
Re1 B1 HA 53.4 . . ?
Re1 B1 HB 55.0 . . ?
O6 B1 Re1 126.3(3) . . ?
O6 B1 HA 121.9 . . ?
O6 B1 HB 102.1 . . ?
O5 B1 Re1 120.3(3) . . ?
O5 B1 O6 113.4(4) . . ?
O5 B1 HA 95.7 . . ?
O5 B1 HB 116.3 . . ?
HA B1 HB 108.3 . . ?
O7 B2 H2 119.1 2_655 . ?
O7 B2 H2 104.5 . . ?
O7 B2 O7 111.2(11) . 2_655 ?
O3 K1 O3 178.7(3) . 2 ?
O3 K1 O1 119.84(18) . . ?
O3 K1 O1 60.59(19) 2 . ?
O3 K1 O1 60.59(19) . 2 ?
O3 K1 O1 119.84(18) 2 2 ?
O3 K1 O2 114.7(2) 2 . ?
O3 K1 O2 66.0(2) . . ?
O3 K1 O2 66.0(2) 2 2 ?
O3 K1 O2 114.7(2) . 2 ?
O3 K1 O4 81.7(3) . 2 ?
O3 K1 O4 97.2(3) 2 2 ?
O3 K1 O4 81.7(3) 2 . ?
O3 K1 O4 97.2(3) . . ?
O1 K1 O1 145.5(3) 2 . ?
O2 K1 O1 103.7(2) 2 . ?
O2 K1 O1 103.7(2) . 2 ?
O2 K1 O1 56.19(19) . . ?
O2 K1 O1 56.19(19) 2 2 ?
O2 K1 O2 114.9(3) 2 . ?
O2 K1 O4 96.5(2) . . ?
O2 K1 O4 141.8(2) 2 . ?
O2 K1 O4 96.5(2) 2 2 ?
O2 K1 O4 141.8(2) . 2 ?
O4 K1 O1 138.6(2) 2 . ?
O4 K1 O1 75.3(2) . . ?
O4 K1 O1 75.3(2) 2 2 ?
O4 K1 O1 138.6(2) . 2 ?
O4 K1 O4 66.6(4) . 2 ?
C6 O3 K1 108.7(6) . . ?
C6 O3 C1 115.6(8) . 2 ?
C1 O3 K1 110.6(5) 2 . ?
C2 O1 K1 120.8(6) . . ?
C2 O1 C3 108.7(8) . . ?
C3 O1 K1 117.3(6) . . ?
C4 O2 K1 118.9(5) . . ?
C5 O2 K1 109.8(6) . . ?
C5 O2 C4 113.1(7) . . ?
C8 O4 K1 108.4(7) . . ?
C8 O4 C7 120.0(10) . . ?
C7 O4 K1 117.0(7) . . ?
O3 C6 H6A 109.5 . . ?
O3 C6 H6B 109.5 . . ?
O3 C6 C5 110.9(8) . . ?
H6A C6 H6B 108.0 . . ?
C5 C6 H6A 109.5 . . ?
C5 C6 H6B 109.5 . . ?
O2 C4 H4A 110.1 . . ?
O2 C4 H4B 110.1 . . ?
H4A C4 H4B 108.4 . . ?
C3 C4 O2 107.9(8) . . ?
C3 C4 H4A 110.1 . . ?
C3 C4 H4B 110.1 . . ?
O1 C2 H2A 111.1 . . ?
O1 C2 H2B 111.1 . . ?
O1 C2 C1 103.4(9) . . ?
H2A C2 H2B 109.0 . . ?
C1 C2 H2A 111.1 . . ?
C1 C2 H2B 111.1 . . ?
O3 C1 H1A 108.3 2 . ?
O3 C1 H1B 108.3 2 . ?
C2 C1 O3 115.9(9) . 2 ?
C2 C1 H1A 108.3 . . ?
C2 C1 H1B 108.3 . . ?
H1A C1 H1B 107.4 . . ?
O2 C5 C6 109.3(8) . . ?
O2 C5 H5A 109.8 . . ?
O2 C5 H5B 109.8 . . ?
C6 C5 H5A 109.8 . . ?
C6 C5 H5B 109.8 . . ?
H5A C5 H5B 108.3 . . ?
O1 C3 H3A 110.7 . . ?
O1 C3 H3B 110.7 . . ?
C4 C3 O1 105.0(8) . . ?
C4 C3 H3A 110.7 . . ?
C4 C3 H3B 110.7 . . ?
H3A C3 H3B 108.8 . . ?
O4 C8 C8 119.0(9) . 2 ?
O4 C8 H8A 107.6 . . ?
O4 C8 H8B 107.6 . . ?
C8 C8 H8A 107.6 2 . ?
C8 C8 H8B 107.6 2 . ?
H8A C8 H8B 107.0 . . ?
O4 C7 H7A 109.5 . . ?
O4 C7 H7B 109.5 . . ?
O4 C7 H7C 109.5 . . ?
H7A C7 H7B 109.5 . . ?
H7A C7 H7C 109.5 . . ?
H7B C7 H7C 109.5 . . ?

loop_
_geom_bond_atom_site_label_1
_geom_bond_atom_site_label_2
_geom_bond_distance
_geom_bond_site_symmetry_2
_geom_bond_publ_flag
Re1 H2 1.6578 . ?
Re1 H 1.3198 . ?
Re1 B1 2.0945 . ?
Re1 B1 2.0945 2_655 ?
Re1 HA 1.6825 . ?
Re1 HB 1.7221 . ?
O7 C15 1.453(11) . ?
O7 B2 1.384(11) . ?
O6 C10 1.335(12) . ?
O6 B1 1.432(7) . ?
O5 C9 1.413(13) . ?
O5 B1 1.373(8) . ?
C15 C15 1.61(2) 2_655 ?
C15 C16 1.580(15) . ?
C15 C17 1.445(15) . ?
C16 H16A 0.9800 . ?
C16 H16B 0.9800 . ?
C16 H16C 0.9800 . ?
C17 H17A 0.9800 . ?
C17 H17B 0.9800 . ?
C17 H17C 0.9800 . ?
C11 H11A 0.9800 . ?
C11 H11B 0.9800 . ?
C11 H11C 0.9800 . ?
C11 C9 1.586(19) . ?
C13 H13A 0.9800 . ?
C13 H13B 0.9800 . ?
C13 H13C 0.9800 . ?
C13 C10 1.510(16) . ?
C9 C10 1.631(18) . ?
C9 C12 1.414(15) . ?
C10 C14 1.591(17) . ?
C12 H12A 0.9800 . ?
C12 H12B 0.9800 . ?
C12 H12C 0.9800 . ?
C14 H14A 0.9800 . ?
C14 H14B 0.9800 . ?
C14 H14C 0.9800 . ?
B1 HA 1.2958 . ?
B1 HB 1.3486 . ?
B2 H2 1.6375 . ?
K1 O3 2.660(7) . ?
K1 O3 2.660(7) 2 ?
K1 O1 2.910(6) 2 ?
K1 O1 2.910(6) . ?
K1 O2 2.767(6) . ?
K1 O2 2.766(6) 2 ?
K1 O4 2.804(9) . ?
K1 O4 2.804(9) 2 ?
O3 C6 1.418(11) . ?
O3 C1 1.537(12) 2 ?
O1 C2 1.346(12) . ?
O1 C3 1.402(11) . ?
O2 C4 1.529(12) . ?
O2 C5 1.339(12) . ?
O4 C8 1.421(14) . ?
O4 C7 1.434(14) . ?
C6 H6A 0.9900 . ?
C6 H6B 0.9900 . ?
C6 C5 1.601(14) . ?
C4 H4A 0.9900 . ?
C4 H4B 0.9900 . ?
C4 C3 1.388(14) . ?
C2 H2A 0.9900 . ?
C2 H2B 0.9900 . ?
C2 C1 1.500(15) . ?
C1 H1A 0.9900 . ?
C1 H1B 0.9900 . ?
C5 H5A 0.9900 . ?
C5 H5B 0.9900 . ?
C3 H3A 0.9900 . ?
C3 H3B 0.9900 . ?
C8 C8 1.48(2) 2 ?
C8 H8A 0.9900 . ?
C8 H8B 0.9900 . ?
C7 H7A 0.9800 . ?
C7 H7B 0.9800 . ?
C7 H7C 0.9800 . ?

loop_
_geom_torsion_atom_site_label_1
_geom_torsion_atom_site_label_2
_geom_torsion_atom_site_label_3
_geom_torsion_atom_site_label_4
_geom_torsion
_geom_torsion_site_symmetry_1
_geom_torsion_site_symmetry_2
_geom_torsion_site_symmetry_3
_geom_torsion_site_symmetry_4
_geom_torsion_publ_flag
O5 C9 C10 O6 32.8(11) . . . . ?
O5 C9 C10 C13 151.4(10) . . . . ?
O5 C9 C10 C14 -79.5(11) . . . . ?
C15 O7 B2 O7 10.4(5) . . . 2_655 ?
C11 C9 C10 O6 -83.0(11) . . . . ?
C11 C9 C10 C13 35.6(15) . . . . ?
C11 C9 C10 C14 164.7(9) . . . . ?
C9 O5 B1 Re1 -169.4(6) . . . . ?
C9 O5 B1 O6 9.6(9) . . . . ?
C10 O6 B1 Re1 -167.5(6) . . . . ?
C10 O6 B1 O5 13.6(9) . . . . ?
C12 C9 C10 O6 148.0(10) . . . . ?
C12 C9 C10 C13 -93.4(13) . . . . ?
C12 C9 C10 C14 35.7(14) . . . . ?
B1 O6 C10 C13 -148.8(9) . . . . ?
B1 O6 C10 C9 -26.4(9) . . . . ?
B1 O6 C10 C14 94.2(10) . . . . ?
B1 O5 C9 C11 98.7(10) . . . . ?
B1 O5 C9 C10 -24.6(10) . . . . ?
B1 O5 C9 C12 -146.7(12) . . . . ?
B2 O7 C15 C15 -24.2(11) . . . 2_655 ?
B2 O7 C15 C16 101.5(8) . . . . ?
B2 O7 C15 C17 -144.0(8) . . . . ?
K1 O3 C6 C5 51.4(8) . . . . ?
K1 O1 C2 C1 31.8(10) . . . . ?
K1 O1 C3 C4 -54.7(9) . . . . ?
K1 O2 C4 C3 -48.3(9) . . . . ?
K1 O2 C5 C6 46.4(9) . . . . ?
K1 O4 C8 C8 -37.1(17) . . . 2 ?
O3 C6 C5 O2 -70.8(10) . . . . ?
O1 C2 C1 O3 -59.3(11) . . . 2 ?
O2 C4 C3 O1 64.1(9) . . . . ?
C4 O2 C5 C6 -178.2(8) . . . . ?
C2 O1 C3 C4 163.8(8) . . . . ?
C1 O3 C6 C5 176.3(7) 2 . . . ?
C5 O2 C4 C3 -179.3(9) . . . . ?
C3 O1 C2 C1 171.8(8) . . . . ?
C7 O4 C8 C8 -175.2(14) . . . 2 ?

loop_
_twin_individual_id
_twin_individual_mass_fraction_refined
1 0.5325(19)
2 0.4675(19)
